data_7016517
loop_
_publ_author_name
'Spielmann, Jan'
'Harder, Sjoerd'

_publ_section_title
;
 Binuclear magnesium amidoborane complexes: characterization of a
 trinuclear thermal decomposition product.
;
_journal_issue 33
_journal_name_full 'Dalton transactions (Cambridge, England : 2003)'
_journal_page_first 8314
_journal_page_last 8319
_journal_paper_doi 10.1039/c1dt10694e
_journal_volume 40
_journal_year 2011
_chemical_formula_moiety 'C80 H104 Mg2 N8, 3(C6 H6)'
_chemical_formula_sum 'C98 H122 Mg2 N8'
_chemical_formula_weight 1460.71
_chemical_name_common (META-Mg)2
_chemical_name_systematic
;
?
;
_space_group_IT_number 14
_symmetry_cell_setting monoclinic
_symmetry_space_group_name_Hall '-P 2yn'
_symmetry_space_group_name_H-M 'P 1 21/n 1'
_atom_sites_solution_hydrogens geom
_atom_sites_solution_primary direct
_atom_sites_solution_secondary difmap
_audit_creation_method SHELXL-97
_cell_angle_alpha 90.00
_cell_angle_beta 110.058(2)
_cell_angle_gamma 90.00
_cell_formula_units_Z 4
_cell_length_a 19.0122(13)
_cell_length_b 22.8562(15)
_cell_length_c 20.8328(14)
_cell_measurement_temperature 103(2)
_cell_volume 8503.7(10)
_computing_structure_refinement 'SHELXL-97 (Sheldrick, 1997)'
_diffrn_ambient_temperature 103(2)
_diffrn_measured_fraction_theta_full 0.977
_diffrn_measured_fraction_theta_max 0.977
_diffrn_radiation_monochromator graphite
_diffrn_radiation_source 'fine-focus sealed tube'
_diffrn_radiation_type MoK\a
_diffrn_radiation_wavelength 0.71073
_diffrn_reflns_av_R_equivalents 0.0555
_diffrn_reflns_av_sigmaI/netI 0.0777
_diffrn_reflns_limit_h_max 18
_diffrn_reflns_limit_h_min -22
_diffrn_reflns_limit_k_max 26
_diffrn_reflns_limit_k_min -25
_diffrn_reflns_limit_l_max 24
_diffrn_reflns_limit_l_min -24
_diffrn_reflns_number 53133
_diffrn_reflns_theta_full 24.77
_diffrn_reflns_theta_max 24.77
_diffrn_reflns_theta_min 1.25
_exptl_absorpt_coefficient_mu 0.079
_exptl_absorpt_correction_T_max 0.9849
_exptl_absorpt_correction_T_min 0.9702
_exptl_absorpt_correction_type multi-scan
_exptl_absorpt_process_details
;
BRUKER AXS SMART APEX 2 Vers. 1.0-27
R.H. Blessing, Acta Cryst. (1995) A51 33-38
;
_exptl_crystal_density_diffrn 1.141
_exptl_crystal_density_method 'not measured'
_exptl_crystal_F_000 2992
_exptl_crystal_size_max 0.40
_exptl_crystal_size_mid 0.30
_exptl_crystal_size_min 0.20
_platon_squeeze_details
;
;
_refine_diff_density_max 0.255
_refine_diff_density_min -0.291
_refine_diff_density_rms 0.052
_refine_ls_extinction_method none
_refine_ls_goodness_of_fit_ref 0.959
_refine_ls_hydrogen_treatment calcd
_refine_ls_matrix_type full
_refine_ls_number_parameters 943
_refine_ls_number_reflns 14249
_refine_ls_number_restraints 0
_refine_ls_restrained_S_all 0.959
_refine_ls_R_factor_all 0.0935
_refine_ls_R_factor_gt 0.0476
_refine_ls_shift/su_max 0.001
_refine_ls_shift/su_mean 0.000
_refine_ls_structure_factor_coef Fsqd
_refine_ls_weighting_details 'calc w=1/[\s^2^(Fo^2^)+(0.0682P)^2^+0.0000P] where P=(Fo^2^+2Fc^2^)/3'
_refine_ls_weighting_scheme calc
_refine_ls_wR_factor_gt 0.1136
_refine_ls_wR_factor_ref 0.1288
_reflns_number_gt 8481
_reflns_number_total 14249
_reflns_threshold_expression >2sigma(I)
_cod_data_source_file c1dt10694e.txt
_cod_data_source_block hasj235
_cod_original_sg_symbol_H-M P21/n
_cod_database_code 7016517

loop_
_symmetry_equiv_pos_as_xyz
'x, y, z'
'-x+1/2, y+1/2, -z+1/2'
'-x, -y, -z'
'x-1/2, -y-1/2, z-1/2'

loop_
_atom_site_label
_atom_site_type_symbol
_atom_site_fract_x
_atom_site_fract_y
_atom_site_fract_z
_atom_site_U_iso_or_equiv
_atom_site_adp_type
_atom_site_occupancy
_atom_site_symmetry_multiplicity
_atom_site_calc_flag
_atom_site_refinement_flags
Mg1 Mg 0.08007(4) 0.77089(3) 0.91183(4) 0.01939(18) Uani 1 1 d .
Mg2 Mg 0.40616(4) 0.78441(3) 0.87387(4) 0.01802(18) Uani 1 1 d .
N1 N 0.02109(9) 0.69469(7) 0.91146(9) 0.0195(4) Uani 1 1 d .
N2 N 0.16042(9) 0.74487(7) 0.99875(9) 0.0194(4) Uani 1 1 d .
N3 N 0.38936(9) 0.80799(7) 0.96163(9) 0.0192(4) Uani 1 1 d .
N4 N 0.44257(9) 0.86632(7) 0.85622(9) 0.0190(4) Uani 1 1 d .
N5 N 0.03272(10) 0.84994(8) 0.92351(9) 0.0216(4) Uani 1 1 d .
N6 N 0.09377(10) 0.79219(8) 0.82237(9) 0.0197(4) Uani 1 1 d .
N7 N 0.33110(9) 0.74760(7) 0.78980(9) 0.0191(4) Uani 1 1 d .
N8 N 0.47800(9) 0.71603(8) 0.87871(9) 0.0194(4) Uani 1 1 d .
C1 C -0.03879(13) 0.63520(10) 0.97687(12) 0.0288(6) Uani 1 1 d .
H1A H -0.0785 0.6296 0.9326 0.043 Uiso 1 1 calc R
H1B H -0.0611 0.6467 1.0110 0.043 Uiso 1 1 calc R
H1C H -0.0110 0.5986 0.9911 0.043 Uiso 1 1 calc R
C2 C 0.01390(12) 0.68251(9) 0.97075(11) 0.0202(5) Uani 1 1 d .
C3 C 0.05734(12) 0.71130(9) 1.03169(11) 0.0203(5) Uani 1 1 d .
H3 H 0.0350 0.7157 1.0658 0.026 Uiso 1 1 calc R
C4 C 0.12947(12) 0.73389(9) 1.04702(11) 0.0211(5) Uani 1 1 d .
C5 C 0.17048(13) 0.74916(10) 1.12130(11) 0.0272(6) Uani 1 1 d .
H5A H 0.2213 0.7623 1.1269 0.041 Uiso 1 1 calc R
H5B H 0.1730 0.7145 1.1498 0.041 Uiso 1 1 calc R
H5C H 0.1436 0.7805 1.1353 0.041 Uiso 1 1 calc R
C6 C -0.00199(12) 0.65261(9) 0.85705(11) 0.0211(5) Uani 1 1 d .
C7 C 0.04128(13) 0.60189(10) 0.86280(12) 0.0262(6) Uani 1 1 d .
C8 C 0.02431(14) 0.56456(11) 0.80674(12) 0.0336(6) Uani 1 1 d .
H8 H 0.0534 0.5302 0.8096 0.044 Uiso 1 1 calc R
C9 C -0.03389(14) 0.57661(11) 0.74727(13) 0.0341(6) Uani 1 1 d .
H9 H -0.0443 0.5508 0.7094 0.044 Uiso 1 1 calc R
C10 C -0.07687(13) 0.62569(10) 0.74257(12) 0.0283(6) Uani 1 1 d .
H10 H -0.1176 0.6331 0.7016 0.037 Uiso 1 1 calc R
C11 C -0.06184(12) 0.66495(10) 0.79690(12) 0.0227(5) Uani 1 1 d .
C12 C 0.10885(13) 0.58841(10) 0.92647(12) 0.0305(6) Uani 1 1 d .
H12 H 0.1082 0.6167 0.9629 0.037 Uiso 1 1 calc R
C13 C 0.18102(14) 0.59812(12) 0.91216(13) 0.0416(7) Uani 1 1 d .
H13A H 0.1823 0.5721 0.8752 0.062 Uiso 1 1 calc R
H13B H 0.2238 0.5896 0.9535 0.062 Uiso 1 1 calc R
H13C H 0.1836 0.6389 0.8986 0.062 Uiso 1 1 calc R
C14 C 0.10591(16) 0.52663(11) 0.95379(13) 0.0430(7) Uani 1 1 d .
H14A H 0.0584 0.5211 0.9616 0.064 Uiso 1 1 calc R
H14B H 0.1476 0.5213 0.9969 0.064 Uiso 1 1 calc R
H14C H 0.1099 0.4978 0.9203 0.064 Uiso 1 1 calc R
C15 C -0.11051(14) 0.71829(11) 0.79004(12) 0.0325(6) Uani 1 1 d .
H15 H -0.0855 0.7444 0.8299 0.039 Uiso 1 1 calc R
C16 C -0.18707(15) 0.70154(14) 0.79311(16) 0.0591(9) Uani 1 1 d .
H16A H -0.2125 0.6752 0.7551 0.089 Uiso 1 1 calc R
H16B H -0.2173 0.7369 0.7897 0.089 Uiso 1 1 calc R
H16C H -0.1805 0.6817 0.8365 0.089 Uiso 1 1 calc R
C17 C -0.11905(14) 0.75295(12) 0.72516(14) 0.0414(7) Uani 1 1 d .
H17A H -0.0694 0.7638 0.7245 0.062 Uiso 1 1 calc R
H17B H -0.1484 0.7884 0.7243 0.062 Uiso 1 1 calc R
H17C H -0.1448 0.7289 0.6851 0.062 Uiso 1 1 calc R
C18 C 0.23893(12) 0.73889(9) 1.01415(11) 0.0182(5) Uani 1 1 d .
C19 C 0.27844(12) 0.69210(9) 1.05296(11) 0.0216(5) Uani 1 1 d .
H19 H 0.2538 0.6657 1.0734 0.028 Uiso 1 1 calc R
C20 C 0.35318(12) 0.68405(10) 1.06180(11) 0.0232(5) Uani 1 1 d .
H20 H 0.3795 0.6520 1.0883 0.030 Uiso 1 1 calc R
C21 C 0.39035(12) 0.72213(10) 1.03243(11) 0.0218(5) Uani 1 1 d .
H21 H 0.4418 0.7162 1.0389 0.028 Uiso 1 1 calc R
C22 C 0.35197(12) 0.76896(9) 0.99363(11) 0.0185(5) Uani 1 1 d .
C23 C 0.27638(12) 0.77675(9) 0.98439(11) 0.0189(5) Uani 1 1 d .
H23 H 0.2499 0.8085 0.9573 0.025 Uiso 1 1 calc R
C24 C 0.42352(13) 0.86456(10) 1.06847(11) 0.0268(6) Uani 1 1 d .
H24A H 0.3721 0.8684 1.0684 0.040 Uiso 1 1 calc R
H24B H 0.4517 0.9002 1.0874 0.040 Uiso 1 1 calc R
H24C H 0.4477 0.8309 1.0965 0.040 Uiso 1 1 calc R
C25 C 0.42209(12) 0.85566(9) 0.99599(11) 0.0194(5) Uani 1 1 d .
C26 C 0.45504(12) 0.89962(9) 0.96932(11) 0.0219(5) Uani 1 1 d .
H26 H 0.4789 0.9294 1.0011 0.028 Uiso 1 1 calc R
C27 C 0.45912(12) 0.90763(9) 0.90394(11) 0.0207(5) Uani 1 1 d .
C28 C 0.48179(14) 0.96838(9) 0.88991(12) 0.0274(6) Uani 1 1 d .
H28A H 0.4910 0.9684 0.8464 0.041 Uiso 1 1 calc R
H28B H 0.5275 0.9801 0.9268 0.041 Uiso 1 1 calc R
H28C H 0.4415 0.9960 0.8873 0.041 Uiso 1 1 calc R
C29 C 0.44242(12) 0.87980(9) 0.78859(11) 0.0203(5) Uani 1 1 d .
C30 C 0.50494(13) 0.86409(9) 0.77006(12) 0.0255(6) Uani 1 1 d .
C31 C 0.50030(15) 0.87259(10) 0.70263(13) 0.0333(6) Uani 1 1 d .
H31 H 0.5419 0.8624 0.6895 0.043 Uiso 1 1 calc R
C32 C 0.43708(15) 0.89540(10) 0.65441(13) 0.0365(7) Uani 1 1 d .
H32 H 0.4348 0.9001 0.6084 0.048 Uiso 1 1 calc R
C33 C 0.37709(15) 0.91134(10) 0.67356(12) 0.0317(6) Uani 1 1 d .
H33 H 0.3337 0.9273 0.6402 0.041 Uiso 1 1 calc R
C34 C 0.37844(13) 0.90473(9) 0.74026(11) 0.0231(5) Uani 1 1 d .
C35 C 0.57624(13) 0.84018(11) 0.82164(13) 0.0314(6) Uani 1 1 d .
H35 H 0.5619 0.8152 0.8546 0.038 Uiso 1 1 calc R
C36 C 0.62647(15) 0.88954(12) 0.86235(15) 0.0491(8) Uani 1 1 d .
H36A H 0.6336 0.9188 0.8307 0.074 Uiso 1 1 calc R
H36B H 0.6752 0.8734 0.8901 0.074 Uiso 1 1 calc R
H36C H 0.6028 0.9080 0.8923 0.074 Uiso 1 1 calc R
C37 C 0.62179(15) 0.80255(12) 0.78973(14) 0.0422(7) Uani 1 1 d .
H37A H 0.5887 0.7743 0.7582 0.063 Uiso 1 1 calc R
H37B H 0.6607 0.7816 0.8258 0.063 Uiso 1 1 calc R
H37C H 0.6453 0.8276 0.7647 0.063 Uiso 1 1 calc R
C38 C 0.31213(12) 0.92661(10) 0.75807(12) 0.0263(6) Uani 1 1 d .
H38 H 0.3211 0.9166 0.8070 0.032 Uiso 1 1 calc R
C39 C 0.23946(13) 0.89777(11) 0.71473(13) 0.0350(6) Uani 1 1 d .
H39A H 0.2282 0.9086 0.6667 0.052 Uiso 1 1 calc R
H39B H 0.1987 0.9109 0.7300 0.052 Uiso 1 1 calc R
H39C H 0.2446 0.8552 0.7195 0.052 Uiso 1 1 calc R
C40 C 0.30425(14) 0.99316(10) 0.75038(13) 0.0336(6) Uani 1 1 d .
H40A H 0.3516 1.0118 0.7773 0.050 Uiso 1 1 calc R
H40B H 0.2645 1.0066 0.7668 0.050 Uiso 1 1 calc R
H40C H 0.2916 1.0038 0.7021 0.050 Uiso 1 1 calc R
C41 C -0.02111(14) 0.94671(10) 0.88044(13) 0.0314(6) Uani 1 1 d .
H41A H -0.0427 0.9444 0.9168 0.047 Uiso 1 1 calc R
H41B H -0.0601 0.9581 0.8376 0.047 Uiso 1 1 calc R
H41C H 0.0191 0.9759 0.8926 0.047 Uiso 1 1 calc R
C42 C 0.01018(12) 0.88779(10) 0.87168(12) 0.0235(6) Uani 1 1 d .
C43 C 0.01497(12) 0.87780(10) 0.80677(12) 0.0239(6) Uani 1 1 d .
H43 H -0.0132 0.9044 0.7725 0.031 Uiso 1 1 calc R
C44 C 0.05403(12) 0.83546(10) 0.78364(11) 0.0213(5) Uani 1 1 d .
C45 C 0.05081(13) 0.84065(10) 0.71068(11) 0.0272(6) Uani 1 1 d .
H45A H 0.1018 0.8434 0.7094 0.041 Uiso 1 1 calc R
H45B H 0.0227 0.8759 0.6901 0.041 Uiso 1 1 calc R
H45C H 0.0259 0.8061 0.6850 0.041 Uiso 1 1 calc R
C46 C 0.02798(13) 0.86674(9) 0.98860(12) 0.0228(5) Uani 1 1 d .
C47 C 0.08389(13) 0.90082(10) 1.03415(12) 0.0259(6) Uani 1 1 d .
C48 C 0.07951(14) 0.91240(10) 1.09852(13) 0.0330(6) Uani 1 1 d .
H48 H 0.1177 0.9350 1.1303 0.043 Uiso 1 1 calc R
C49 C 0.02117(16) 0.89178(11) 1.11683(14) 0.0382(7) Uani 1 1 d .
H49 H 0.0188 0.9005 1.1606 0.050 Uiso 1 1 calc R
C50 C -0.03427(15) 0.85822(10) 1.07087(14) 0.0365(7) Uani 1 1 d .
H50 H -0.0744 0.8438 1.0838 0.047 Uiso 1 1 calc R
C51 C -0.03235(13) 0.84537(10) 1.00708(13) 0.0271(6) Uani 1 1 d .
C52 C 0.14862(13) 0.92696(10) 1.01675(13) 0.0287(6) Uani 1 1 d .
H52 H 0.1423 0.9158 0.9687 0.034 Uiso 1 1 calc R
C53 C 0.22377(14) 0.90349(11) 1.06309(14) 0.0385(7) Uani 1 1 d .
H53A H 0.2304 0.9128 1.1107 0.058 Uiso 1 1 calc R
H53B H 0.2641 0.9216 1.0508 0.058 Uiso 1 1 calc R
H53C H 0.2252 0.8610 1.0576 0.058 Uiso 1 1 calc R
C54 C 0.14986(15) 0.99429(10) 1.02115(14) 0.0380(7) Uani 1 1 d .
H54A H 0.1011 1.0098 0.9926 0.057 Uiso 1 1 calc R
H54B H 0.1890 1.0096 1.0050 0.057 Uiso 1 1 calc R
H54C H 0.1603 1.0063 1.0687 0.057 Uiso 1 1 calc R
C55 C -0.09447(13) 0.80899(10) 0.95772(13) 0.0321(6) Uani 1 1 d .
H55 H -0.0707 0.7830 0.9323 0.038 Uiso 1 1 calc R
C56 C -0.15221(14) 0.84696(12) 0.90462(15) 0.0504(8) Uani 1 1 d .
H56A H -0.1739 0.8752 0.9280 0.076 Uiso 1 1 calc R
H56B H -0.1919 0.8220 0.8748 0.076 Uiso 1 1 calc R
H56C H -0.1277 0.8680 0.8771 0.076 Uiso 1 1 calc R
C57 C -0.13551(15) 0.76929(12) 0.99264(15) 0.0469(8) Uani 1 1 d .
H57A H -0.0988 0.7479 1.0301 0.070 Uiso 1 1 calc R
H57B H -0.1668 0.7414 0.9593 0.070 Uiso 1 1 calc R
H57C H -0.1671 0.7932 1.0108 0.070 Uiso 1 1 calc R
C58 C 0.13721(12) 0.75501(9) 0.79417(11) 0.0179(5) Uani 1 1 d .
C59 C 0.10685(12) 0.70370(10) 0.76052(11) 0.0223(5) Uani 1 1 d .
H59 H 0.0566 0.6934 0.7545 0.029 Uiso 1 1 calc R
C60 C 0.14997(12) 0.66753(10) 0.73582(11) 0.0231(5) Uani 1 1 d .
H60 H 0.1292 0.6322 0.7133 0.030 Uiso 1 1 calc R
C61 C 0.22310(12) 0.68223(9) 0.74359(11) 0.0213(5) Uani 1 1 d .
H61 H 0.2521 0.6570 0.7263 0.028 Uiso 1 1 calc R
C62 C 0.25426(11) 0.73366(9) 0.77650(10) 0.0177(5) Uani 1 1 d .
C63 C 0.21091(12) 0.76955(9) 0.80240(11) 0.0180(5) Uani 1 1 d .
H63 H 0.2320 0.8044 0.8260 0.023 Uiso 1 1 calc R
C64 C 0.31618(12) 0.74273(10) 0.66658(11) 0.0237(5) Uani 1 1 d .
H64A H 0.3081 0.7038 0.6455 0.036 Uiso 1 1 calc R
H64B H 0.3430 0.7674 0.6441 0.036 Uiso 1 1 calc R
H64C H 0.2677 0.7606 0.6615 0.036 Uiso 1 1 calc R
C65 C 0.36206(12) 0.73717(9) 0.74168(11) 0.0187(5) Uani 1 1 d .
C66 C 0.43741(12) 0.72291(9) 0.75695(11) 0.0206(5) Uani 1 1 d .
H66 H 0.4574 0.7274 0.7212 0.027 Uiso 1 1 calc R
C67 C 0.48722(12) 0.70235(9) 0.82065(11) 0.0194(5) Uani 1 1 d .
C68 C 0.54900(13) 0.66174(10) 0.81862(12) 0.0297(6) Uani 1 1 d .
H68A H 0.5922 0.6661 0.8607 0.045 Uiso 1 1 calc R
H68B H 0.5638 0.6715 0.7792 0.045 Uiso 1 1 calc R
H68C H 0.5311 0.6212 0.8146 0.045 Uiso 1 1 calc R
C69 C 0.51126(12) 0.68042(9) 0.93825(11) 0.0206(5) Uani 1 1 d .
C70 C 0.48283(12) 0.62370(10) 0.93929(11) 0.0230(5) Uani 1 1 d .
C71 C 0.51016(13) 0.59242(10) 0.99968(12) 0.0293(6) Uani 1 1 d .
H71 H 0.4913 0.5542 1.0016 0.038 Uiso 1 1 calc R
C72 C 0.56416(13) 0.61496(10) 1.05739(12) 0.0284(6) Uani 1 1 d .
H72 H 0.5824 0.5923 1.0980 0.037 Uiso 1 1 calc R
C73 C 0.59123(13) 0.67079(10) 1.05531(12) 0.0270(6) Uani 1 1 d .
H73 H 0.6284 0.6863 1.0948 0.035 Uiso 1 1 calc R
C74 C 0.56511(12) 0.70450(10) 0.99658(11) 0.0214(5) Uani 1 1 d .
C75 C 0.42054(13) 0.59840(10) 0.87908(12) 0.0275(6) Uani 1 1 d .
H75 H 0.4163 0.6227 0.8380 0.033 Uiso 1 1 calc R
C76 C 0.34615(14) 0.60251(12) 0.89207(13) 0.0424(7) Uani 1 1 d .
H76A H 0.3486 0.5783 0.9316 0.064 Uiso 1 1 calc R
H76B H 0.3055 0.5886 0.8517 0.064 Uiso 1 1 calc R
H76C H 0.3368 0.6433 0.9012 0.064 Uiso 1 1 calc R
C77 C 0.43579(17) 0.53530(10) 0.86351(14) 0.0474(8) Uani 1 1 d .
H77A H 0.4845 0.5331 0.8572 0.071 Uiso 1 1 calc R
H77B H 0.3964 0.5222 0.8217 0.071 Uiso 1 1 calc R
H77C H 0.4363 0.5100 0.9017 0.071 Uiso 1 1 calc R
C78 C 0.59497(12) 0.76594(10) 0.99660(12) 0.0257(6) Uani 1 1 d .
H78 H 0.5583 0.7877 0.9578 0.031 Uiso 1 1 calc R
C79 C 0.60339(13) 0.79955(10) 1.06193(12) 0.0314(6) Uani 1 1 d .
H79A H 0.5571 0.7962 1.0724 0.047 Uiso 1 1 calc R
H79B H 0.6133 0.8408 1.0557 0.047 Uiso 1 1 calc R
H79C H 0.6452 0.7832 1.0997 0.047 Uiso 1 1 calc R
C80 C 0.66944(13) 0.76417(11) 0.98371(13) 0.0365(7) Uani 1 1 d .
H80A H 0.7065 0.7426 1.0207 0.055 Uiso 1 1 calc R
H80B H 0.6873 0.8042 0.9821 0.055 Uiso 1 1 calc R
H80C H 0.6623 0.7446 0.9401 0.055 Uiso 1 1 calc R
C81 C 0.7181(3) 0.5690(2) 0.8798(2) 0.0962(16) Uani 1 1 d .
H81 H 0.7287 0.5792 0.8399 0.125 Uiso 1 1 calc R
C82 C 0.6823(3) 0.5164(2) 0.8826(2) 0.0948(15) Uani 1 1 d .
H82 H 0.6681 0.4904 0.8447 0.123 Uiso 1 1 calc R
C83 C 0.6677(2) 0.50267(16) 0.9419(2) 0.0724(10) Uani 1 1 d .
H83 H 0.6435 0.4669 0.9451 0.094 Uiso 1 1 calc R
C84 C 0.68816(19) 0.54069(15) 0.99534(18) 0.0616(9) Uani 1 1 d .
H84 H 0.6782 0.5314 1.0359 0.080 Uiso 1 1 calc R
C85 C 0.72283(18) 0.59196(15) 0.99115(19) 0.0630(9) Uani 1 1 d .
H85 H 0.7365 0.6184 1.0286 0.082 Uiso 1 1 calc R
C86 C 0.73777(19) 0.60534(18) 0.9344(2) 0.0759(11) Uani 1 1 d .
H86 H 0.7626 0.6410 0.9325 0.099 Uiso 1 1 calc R
C87 C 0.70820(15) 0.97392(13) 0.07665(14) 0.0441(7) Uani 1 1 d .
H87 H 0.6585 0.9663 0.0471 0.057 Uiso 1 1 calc R
C88 C 0.75599(15) 0.92748(12) 0.10597(14) 0.0407(7) Uani 1 1 d .
H88 H 0.7393 0.8882 0.0962 0.053 Uiso 1 1 calc R
C89 C 0.82758(14) 0.93903(12) 0.14922(13) 0.0371(7) Uani 1 1 d .
H89 H 0.8603 0.9076 0.1698 0.048 Uiso 1 1 calc R
C90 C 0.85199(15) 0.99610(12) 0.16286(13) 0.0365(7) Uani 1 1 d .
H90 H 0.9015 1.0039 0.1927 0.047 Uiso 1 1 calc R
C91 C 0.80469(16) 1.04166(12) 0.13333(14) 0.0381(7) Uani 1 1 d .
H91 H 0.8218 1.0809 0.1427 0.050 Uiso 1 1 calc R
C92 C 0.73278(16) 1.03086(12) 0.09032(14) 0.0408(7) Uani 1 1 d .
H92 H 0.7002 1.0624 0.0701 0.053 Uiso 1 1 calc R

loop_
_atom_site_aniso_label
_atom_site_aniso_U_11
_atom_site_aniso_U_22
_atom_site_aniso_U_33
_atom_site_aniso_U_23
_atom_site_aniso_U_13
_atom_site_aniso_U_12
Mg1 0.0194(4) 0.0187(4) 0.0204(4) 0.0008(3) 0.0071(3) 0.0013(3)
Mg2 0.0184(4) 0.0182(4) 0.0162(4) -0.0015(3) 0.0044(3) -0.0009(3)
N1 0.0168(10) 0.0200(10) 0.0197(11) 0.0005(9) 0.0037(9) 0.0009(8)
N2 0.0198(10) 0.0198(10) 0.0175(11) 0.0008(8) 0.0051(9) -0.0009(8)
N3 0.0182(10) 0.0189(10) 0.0189(11) -0.0014(8) 0.0045(9) -0.0029(8)
N4 0.0200(10) 0.0179(10) 0.0186(11) -0.0008(9) 0.0059(9) 0.0004(8)
N5 0.0203(10) 0.0209(10) 0.0257(12) 0.0021(9) 0.0108(9) 0.0007(8)
N6 0.0171(10) 0.0203(10) 0.0218(11) 0.0012(9) 0.0066(9) 0.0016(8)
N7 0.0170(10) 0.0210(10) 0.0185(11) -0.0001(8) 0.0051(9) 0.0011(8)
N8 0.0186(10) 0.0202(10) 0.0155(11) 0.0009(8) 0.0008(9) -0.0011(8)
C1 0.0273(14) 0.0296(14) 0.0292(15) 0.0009(12) 0.0093(12) -0.0073(11)
C2 0.0190(12) 0.0205(12) 0.0215(14) 0.0035(10) 0.0074(11) 0.0044(10)
C3 0.0204(12) 0.0224(13) 0.0205(13) -0.0004(10) 0.0103(11) 0.0013(10)
C4 0.0251(13) 0.0166(12) 0.0219(14) 0.0029(10) 0.0086(11) 0.0023(10)
C5 0.0278(13) 0.0326(14) 0.0209(14) -0.0001(11) 0.0080(12) -0.0024(11)
C6 0.0212(13) 0.0214(13) 0.0208(14) -0.0003(11) 0.0076(11) -0.0064(10)
C7 0.0265(14) 0.0242(14) 0.0231(14) -0.0032(11) 0.0023(12) 0.0001(11)
C8 0.0363(16) 0.0284(14) 0.0291(16) -0.0054(12) 0.0023(13) 0.0043(12)
C9 0.0416(16) 0.0304(15) 0.0256(15) -0.0092(12) 0.0054(14) -0.0010(13)
C10 0.0258(14) 0.0315(15) 0.0228(14) 0.0010(12) 0.0023(12) -0.0064(11)
C11 0.0201(13) 0.0263(13) 0.0215(14) 0.0033(11) 0.0069(11) -0.0038(11)
C12 0.0310(14) 0.0288(14) 0.0243(15) -0.0063(11) -0.0001(12) 0.0068(12)
C13 0.0329(15) 0.0499(18) 0.0337(16) -0.0088(14) 0.0008(13) 0.0083(13)
C14 0.0532(18) 0.0307(16) 0.0336(16) 0.0006(13) 0.0001(14) 0.0101(14)
C15 0.0328(15) 0.0350(15) 0.0220(14) 0.0004(12) -0.0006(12) 0.0072(12)
C16 0.0462(19) 0.084(2) 0.056(2) 0.0324(18) 0.0296(17) 0.0302(17)
C17 0.0278(15) 0.0381(16) 0.0482(18) 0.0126(14) 0.0002(14) 0.0001(12)
C18 0.0168(12) 0.0201(12) 0.0159(12) -0.0044(10) 0.0031(10) -0.0013(10)
C19 0.0244(13) 0.0220(13) 0.0187(13) -0.0003(10) 0.0077(11) -0.0016(11)
C20 0.0261(13) 0.0202(13) 0.0212(14) 0.0025(10) 0.0054(11) 0.0047(11)
C21 0.0179(12) 0.0276(13) 0.0176(13) -0.0017(11) 0.0032(10) 0.0006(11)
C22 0.0205(12) 0.0217(12) 0.0117(12) -0.0040(10) 0.0037(10) -0.0019(10)
C23 0.0193(12) 0.0196(12) 0.0150(12) -0.0011(10) 0.0021(10) 0.0013(10)
C24 0.0268(14) 0.0283(14) 0.0229(14) -0.0067(11) 0.0054(11) -0.0055(11)
C25 0.0182(12) 0.0216(13) 0.0161(13) -0.0029(10) 0.0031(10) 0.0011(10)
C26 0.0228(13) 0.0211(13) 0.0192(13) -0.0045(10) 0.0039(11) -0.0038(10)
C27 0.0153(12) 0.0201(13) 0.0230(14) -0.0012(11) 0.0019(11) 0.0000(10)
C28 0.0357(15) 0.0219(13) 0.0261(14) -0.0041(11) 0.0124(12) -0.0058(11)
C29 0.0281(13) 0.0146(12) 0.0184(13) -0.0007(10) 0.0086(11) -0.0049(10)
C30 0.0313(14) 0.0191(13) 0.0303(15) 0.0009(11) 0.0161(12) -0.0003(11)
C31 0.0467(17) 0.0288(14) 0.0348(16) 0.0042(12) 0.0274(14) 0.0065(13)
C32 0.0608(19) 0.0304(15) 0.0264(15) 0.0064(12) 0.0252(15) 0.0088(14)
C33 0.0428(16) 0.0265(14) 0.0234(15) 0.0044(11) 0.0084(13) 0.0034(12)
C34 0.0314(14) 0.0175(12) 0.0199(14) -0.0001(10) 0.0079(12) -0.0006(11)
C35 0.0270(14) 0.0327(15) 0.0390(16) 0.0028(12) 0.0171(13) 0.0012(12)
C36 0.0359(16) 0.0519(19) 0.057(2) -0.0027(16) 0.0130(15) -0.0002(14)
C37 0.0383(16) 0.0412(17) 0.0527(19) 0.0061(14) 0.0226(15) 0.0076(13)
C38 0.0256(13) 0.0275(14) 0.0232(14) 0.0053(11) 0.0049(12) 0.0008(11)
C39 0.0315(15) 0.0340(15) 0.0328(15) 0.0060(12) 0.0026(13) -0.0044(12)
C40 0.0379(15) 0.0279(14) 0.0357(16) 0.0044(12) 0.0136(13) 0.0013(12)
C41 0.0299(14) 0.0278(14) 0.0387(16) 0.0048(12) 0.0148(13) 0.0106(11)
C42 0.0162(12) 0.0223(13) 0.0309(15) 0.0022(11) 0.0067(11) 0.0000(10)
C43 0.0202(13) 0.0243(13) 0.0241(14) 0.0059(11) 0.0035(11) 0.0042(10)
C44 0.0169(12) 0.0215(13) 0.0224(14) 0.0031(11) 0.0026(11) -0.0018(10)
C45 0.0254(13) 0.0309(14) 0.0231(14) 0.0074(11) 0.0055(11) 0.0042(11)
C46 0.0282(14) 0.0153(12) 0.0277(14) 0.0041(11) 0.0131(12) 0.0065(11)
C47 0.0317(14) 0.0208(13) 0.0289(15) -0.0002(11) 0.0151(12) 0.0047(11)
C48 0.0427(16) 0.0239(14) 0.0363(16) -0.0020(12) 0.0186(14) 0.0027(12)
C49 0.0594(19) 0.0306(15) 0.0361(17) 0.0018(13) 0.0310(15) 0.0082(14)
C50 0.0459(17) 0.0266(14) 0.0489(18) -0.0001(13) 0.0315(15) 0.0006(13)
C51 0.0288(14) 0.0225(13) 0.0357(16) 0.0001(11) 0.0184(12) 0.0038(11)
C52 0.0314(14) 0.0267(14) 0.0309(15) -0.0059(11) 0.0144(12) -0.0017(11)
C53 0.0354(16) 0.0353(16) 0.0439(17) -0.0080(13) 0.0125(14) -0.0011(13)
C54 0.0440(16) 0.0291(15) 0.0479(18) -0.0049(13) 0.0248(15) 0.0008(13)
C55 0.0276(14) 0.0292(14) 0.0451(17) 0.0003(12) 0.0198(13) 0.0001(12)
C56 0.0275(15) 0.0402(17) 0.077(2) 0.0053(16) 0.0103(16) 0.0041(13)
C57 0.0436(17) 0.0407(17) 0.069(2) 0.0006(15) 0.0350(16) -0.0030(14)
C58 0.0200(12) 0.0195(12) 0.0111(12) 0.0030(10) 0.0013(10) 0.0037(10)
C59 0.0206(12) 0.0263(13) 0.0190(13) 0.0015(11) 0.0054(11) -0.0032(11)
C60 0.0246(13) 0.0233(13) 0.0199(13) -0.0016(10) 0.0057(11) -0.0048(11)
C61 0.0259(13) 0.0225(13) 0.0149(13) -0.0020(10) 0.0064(11) -0.0003(11)
C62 0.0165(12) 0.0217(13) 0.0113(12) 0.0009(10) 0.0002(10) -0.0010(10)
C63 0.0206(12) 0.0173(12) 0.0149(12) -0.0010(10) 0.0044(10) -0.0032(10)
C64 0.0215(13) 0.0311(14) 0.0165(13) 0.0000(11) 0.0039(11) -0.0001(11)
C65 0.0224(13) 0.0149(12) 0.0191(13) -0.0004(10) 0.0076(11) -0.0021(10)
C66 0.0225(13) 0.0226(13) 0.0177(13) -0.0018(10) 0.0084(11) 0.0002(10)
C67 0.0191(12) 0.0208(12) 0.0168(14) -0.0025(10) 0.0044(11) -0.0023(10)
C68 0.0246(13) 0.0346(15) 0.0275(15) -0.0007(12) 0.0060(12) 0.0094(11)
C69 0.0195(12) 0.0228(13) 0.0182(13) 0.0011(11) 0.0050(11) 0.0058(10)
C70 0.0240(13) 0.0222(13) 0.0197(13) -0.0018(11) 0.0035(11) 0.0018(10)
C71 0.0312(14) 0.0230(13) 0.0274(15) 0.0029(12) 0.0022(13) 0.0002(11)
C72 0.0288(14) 0.0299(14) 0.0211(14) 0.0048(11) 0.0018(12) 0.0040(12)
C73 0.0231(13) 0.0323(14) 0.0195(14) -0.0027(11) -0.0006(11) -0.0004(11)
C74 0.0168(12) 0.0257(13) 0.0192(14) -0.0009(11) 0.0027(11) 0.0023(10)
C75 0.0316(14) 0.0226(13) 0.0205(14) 0.0016(11) -0.0010(12) -0.0046(11)
C76 0.0390(16) 0.0471(18) 0.0333(16) 0.0047(13) 0.0024(14) -0.0121(14)
C77 0.062(2) 0.0267(15) 0.0342(17) -0.0022(13) -0.0084(15) -0.0022(14)
C78 0.0207(13) 0.0290(14) 0.0226(14) -0.0001(11) 0.0011(11) -0.0004(11)
C79 0.0261(14) 0.0307(14) 0.0303(15) -0.0050(12) 0.0005(12) 0.0016(11)
C80 0.0272(14) 0.0437(17) 0.0374(16) -0.0007(13) 0.0098(13) -0.0058(12)
C81 0.120(4) 0.102(4) 0.093(4) 0.041(3) 0.070(3) 0.068(3)
C82 0.121(4) 0.096(4) 0.058(3) -0.008(3) 0.018(3) 0.067(3)
C83 0.069(2) 0.057(2) 0.087(3) -0.004(2) 0.023(2) 0.0136(19)
C84 0.069(2) 0.056(2) 0.069(2) 0.008(2) 0.036(2) 0.0180(19)
C85 0.061(2) 0.056(2) 0.065(2) 0.0104(19) 0.0121(19) 0.0159(18)
C86 0.056(2) 0.082(3) 0.100(3) 0.032(3) 0.040(2) 0.024(2)
C87 0.0320(16) 0.064(2) 0.0358(17) 0.0033(15) 0.0117(14) -0.0009(15)
C88 0.0400(17) 0.0371(16) 0.0464(18) -0.0018(14) 0.0168(15) -0.0064(14)
C89 0.0331(16) 0.0366(16) 0.0424(18) 0.0050(13) 0.0140(14) 0.0039(13)
C90 0.0327(15) 0.0417(17) 0.0391(17) -0.0035(14) 0.0173(14) -0.0051(14)
C91 0.0473(18) 0.0363(16) 0.0406(17) -0.0007(13) 0.0279(15) -0.0044(14)
C92 0.0450(18) 0.0438(18) 0.0408(18) 0.0131(14) 0.0241(15) 0.0135(15)

loop_
_atom_type_symbol
_atom_type_description
_atom_type_scat_dispersion_real
_atom_type_scat_dispersion_imag
_atom_type_scat_source
C C 0.0033 0.0016 'International Tables Vol C Tables 4.2.6.8 and 6.1.1.4'
H H 0.0000 0.0000 'International Tables Vol C Tables 4.2.6.8 and 6.1.1.4'
N N 0.0061 0.0033 'International Tables Vol C Tables 4.2.6.8 and 6.1.1.4'
Mg Mg 0.0486 0.0363 'International Tables Vol C Tables 4.2.6.8 and 6.1.1.4'

loop_
_geom_angle_atom_site_label_1
_geom_angle_atom_site_label_2
_geom_angle_atom_site_label_3
_geom_angle
N2 Mg1 N6 126.83(8)
N2 Mg1 N5 112.20(8)
N6 Mg1 N5 95.54(8)
N2 Mg1 N1 89.88(7)
N6 Mg1 N1 116.02(8)
N5 Mg1 N1 118.56(7)
N2 Mg1 C4 27.30(6)
N6 Mg1 C4 154.12(7)
N5 Mg1 C4 98.98(7)
N1 Mg1 C4 75.05(7)
N2 Mg1 C2 73.53(7)
N6 Mg1 C2 140.88(7)
N5 Mg1 C2 106.99(7)
N1 Mg1 C2 24.86(6)
C4 Mg1 C2 52.93(6)
N7 Mg2 N3 127.34(8)
N7 Mg2 N8 89.19(7)
N3 Mg2 N8 117.65(8)
N7 Mg2 N4 113.65(8)
N3 Mg2 N4 94.88(7)
N8 Mg2 N4 116.04(7)
N7 Mg2 C65 26.61(6)
N3 Mg2 C65 153.95(7)
N8 Mg2 C65 74.06(7)
N4 Mg2 C65 100.31(7)
C2 N1 C6 119.77(18)
C2 N1 Mg1 113.84(14)
C6 N1 Mg1 125.82(14)
C4 N2 C18 120.37(18)
C4 N2 Mg1 109.49(14)
C18 N2 Mg1 130.11(14)
C25 N3 C22 118.11(18)
C25 N3 Mg2 120.70(14)
C22 N3 Mg2 120.47(13)
C27 N4 C29 120.02(18)
C27 N4 Mg2 121.14(14)
C29 N4 Mg2 118.54(13)
C42 N5 C46 118.83(18)
C42 N5 Mg1 120.18(15)
C46 N5 Mg1 120.86(14)
C44 N6 C58 118.33(18)
C44 N6 Mg1 120.59(14)
C58 N6 Mg1 120.31(14)
C65 N7 C62 119.74(18)
C65 N7 Mg2 111.06(13)
C62 N7 Mg2 129.19(14)
C67 N8 C69 120.03(18)
C67 N8 Mg2 115.51(14)
C69 N8 Mg2 124.17(14)
C2 C1 H1A 109.5
C2 C1 H1B 109.5
H1A C1 H1B 109.5
C2 C1 H1C 109.5
H1A C1 H1C 109.5
H1B C1 H1C 109.5
N1 C2 C3 121.7(2)
N1 C2 C1 121.0(2)
C3 C2 C1 117.19(19)
N1 C2 Mg1 41.30(10)
C3 C2 Mg1 81.37(13)
C1 C2 Mg1 160.41(16)
C4 C3 C2 127.0(2)
C4 C3 H3 116.5
C2 C3 H3 116.5
N2 C4 C3 122.9(2)
N2 C4 C5 120.95(19)
C3 C4 C5 116.1(2)
N2 C4 Mg1 43.21(10)
C3 C4 Mg1 85.22(14)
C5 C4 Mg1 147.34(15)
C4 C5 H5A 109.5
C4 C5 H5B 109.5
H5A C5 H5B 109.5
C4 C5 H5C 109.5
H5A C5 H5C 109.5
H5B C5 H5C 109.5
C11 C6 C7 121.0(2)
C11 C6 N1 120.4(2)
C7 C6 N1 118.35(19)
C8 C7 C6 118.3(2)
C8 C7 C12 119.2(2)
C6 C7 C12 122.3(2)
C9 C8 C7 121.1(2)
C9 C8 H8 119.5
C7 C8 H8 119.5
C10 C9 C8 120.2(2)
C10 C9 H9 119.9
C8 C9 H9 119.9
C9 C10 C11 121.1(2)
C9 C10 H10 119.4
C11 C10 H10 119.4
C10 C11 C6 118.2(2)
C10 C11 C15 119.7(2)
C6 C11 C15 122.1(2)
C13 C12 C7 110.3(2)
C13 C12 C14 111.0(2)
C7 C12 C14 112.4(2)
C13 C12 H12 107.6
C7 C12 H12 107.6
C14 C12 H12 107.6
C12 C13 H13A 109.5
C12 C13 H13B 109.5
H13A C13 H13B 109.5
C12 C13 H13C 109.5
H13A C13 H13C 109.5
H13B C13 H13C 109.5
C12 C14 H14A 109.5
C12 C14 H14B 109.5
H14A C14 H14B 109.5
C12 C14 H14C 109.5
H14A C14 H14C 109.5
H14B C14 H14C 109.5
C11 C15 C17 112.3(2)
C11 C15 C16 110.9(2)
C17 C15 C16 110.7(2)
C11 C15 H15 107.6
C17 C15 H15 107.6
C16 C15 H15 107.6
C15 C16 H16A 109.5
C15 C16 H16B 109.5
H16A C16 H16B 109.5
C15 C16 H16C 109.5
H16A C16 H16C 109.5
H16B C16 H16C 109.5
C15 C17 H17A 109.5
C15 C17 H17B 109.5
H17A C17 H17B 109.5
C15 C17 H17C 109.5
H17A C17 H17C 109.5
H17B C17 H17C 109.5
C23 C18 C19 118.56(19)
C23 C18 N2 119.79(19)
C19 C18 N2 121.31(19)
C20 C19 C18 120.3(2)
C20 C19 H19 119.9
C18 C19 H19 119.9
C19 C20 C21 120.9(2)
C19 C20 H20 119.5
C21 C20 H20 119.5
C22 C21 C20 119.6(2)
C22 C21 H21 120.2
C20 C21 H21 120.2
C21 C22 C23 119.3(2)
C21 C22 N3 120.21(19)
C23 C22 N3 120.43(19)
C18 C23 C22 121.3(2)
C18 C23 H23 119.4
C22 C23 H23 119.4
C25 C24 H24A 109.5
C25 C24 H24B 109.5
H24A C24 H24B 109.5
C25 C24 H24C 109.5
H24A C24 H24C 109.5
H24B C24 H24C 109.5
N3 C25 C26 124.4(2)
N3 C25 C24 119.34(19)
C26 C25 C24 116.29(19)
C25 C26 C27 131.5(2)
C25 C26 H26 114.3
C27 C26 H26 114.3
N4 C27 C26 123.8(2)
N4 C27 C28 121.2(2)
C26 C27 C28 114.96(19)
C27 C28 H28A 109.5
C27 C28 H28B 109.5
H28A C28 H28B 109.5
C27 C28 H28C 109.5
H28A C28 H28C 109.5
H28B C28 H28C 109.5
C34 C29 C30 120.6(2)
C34 C29 N4 119.84(19)
C30 C29 N4 119.5(2)
C31 C30 C29 118.1(2)
C31 C30 C35 119.9(2)
C29 C30 C35 121.9(2)
C32 C31 C30 121.8(2)
C32 C31 H31 119.1
C30 C31 H31 119.1
C31 C32 C33 119.3(2)
C31 C32 H32 120.3
C33 C32 H32 120.3
C32 C33 C34 121.8(2)
C32 C33 H33 119.1
C34 C33 H33 119.1
C33 C34 C29 118.4(2)
C33 C34 C38 118.5(2)
C29 C34 C38 123.1(2)
C30 C35 C37 113.5(2)
C30 C35 C36 111.3(2)
C37 C35 C36 108.5(2)
C30 C35 H35 107.8
C37 C35 H35 107.8
C36 C35 H35 107.8
C35 C36 H36A 109.5
C35 C36 H36B 109.5
H36A C36 H36B 109.5
C35 C36 H36C 109.5
H36A C36 H36C 109.5
H36B C36 H36C 109.5
C35 C37 H37A 109.5
C35 C37 H37B 109.5
H37A C37 H37B 109.5
C35 C37 H37C 109.5
H37A C37 H37C 109.5
H37B C37 H37C 109.5
C34 C38 C39 112.03(19)
C34 C38 C40 111.21(19)
C39 C38 C40 109.44(19)
C34 C38 H38 108.0
C39 C38 H38 108.0
C40 C38 H38 108.0
C38 C39 H39A 109.5
C38 C39 H39B 109.5
H39A C39 H39B 109.5
C38 C39 H39C 109.5
H39A C39 H39C 109.5
H39B C39 H39C 109.5
C38 C40 H40A 109.5
C38 C40 H40B 109.5
H40A C40 H40B 109.5
C38 C40 H40C 109.5
H40A C40 H40C 109.5
H40B C40 H40C 109.5
C42 C41 H41A 109.5
C42 C41 H41B 109.5
H41A C41 H41B 109.5
C42 C41 H41C 109.5
H41A C41 H41C 109.5
H41B C41 H41C 109.5
N5 C42 C43 124.4(2)
N5 C42 C41 120.8(2)
C43 C42 C41 114.8(2)
C44 C43 C42 131.3(2)
C44 C43 H43 114.4
C42 C43 H43 114.4
N6 C44 C43 124.1(2)
N6 C44 C45 119.17(19)
C43 C44 C45 116.7(2)
C44 C45 H45A 109.5
C44 C45 H45B 109.5
H45A C45 H45B 109.5
C44 C45 H45C 109.5
H45A C45 H45C 109.5
H45B C45 H45C 109.5
C47 C46 C51 120.5(2)
C47 C46 N5 120.65(19)
C51 C46 N5 118.8(2)
C46 C47 C48 118.5(2)
C46 C47 C52 123.2(2)
C48 C47 C52 118.3(2)
C49 C48 C47 121.4(2)
C49 C48 H48 119.3
C47 C48 H48 119.3
C48 C49 C50 119.5(2)
C48 C49 H49 120.2
C50 C49 H49 120.2
C51 C50 C49 121.3(2)
C51 C50 H50 119.3
C49 C50 H50 119.3
C50 C51 C46 118.8(2)
C50 C51 C55 119.9(2)
C46 C51 C55 121.2(2)
C47 C52 C53 111.8(2)
C47 C52 C54 112.06(19)
C53 C52 C54 108.8(2)
C47 C52 H52 108.0
C53 C52 H52 108.0
C54 C52 H52 108.0
C52 C53 H53A 109.5
C52 C53 H53B 109.5
H53A C53 H53B 109.5
C52 C53 H53C 109.5
H53A C53 H53C 109.5
H53B C53 H53C 109.5
C52 C54 H54A 109.5
C52 C54 H54B 109.5
H54A C54 H54B 109.5
C52 C54 H54C 109.5
H54A C54 H54C 109.5
H54B C54 H54C 109.5
C51 C55 C56 112.1(2)
C51 C55 C57 114.0(2)
C56 C55 C57 108.8(2)
C51 C55 H55 107.2
C56 C55 H55 107.2
C57 C55 H55 107.2
C55 C56 H56A 109.5
C55 C56 H56B 109.5
H56A C56 H56B 109.5
C55 C56 H56C 109.5
H56A C56 H56C 109.5
H56B C56 H56C 109.5
C55 C57 H57A 109.5
C55 C57 H57B 109.5
H57A C57 H57B 109.5
C55 C57 H57C 109.5
H57A C57 H57C 109.5
H57B C57 H57C 109.5
C59 C58 C63 119.4(2)
C59 C58 N6 120.46(19)
C63 C58 N6 120.10(19)
C60 C59 C58 119.8(2)
C60 C59 H59 120.1
C58 C59 H59 120.1
C59 C60 C61 120.8(2)
C59 C60 H60 119.6
C61 C60 H60 119.6
C60 C61 C62 120.3(2)
C60 C61 H61 119.8
C62 C61 H61 119.8
C61 C62 C63 118.7(2)
C61 C62 N7 121.36(19)
C63 C62 N7 119.66(19)
C58 C63 C62 121.0(2)
C58 C63 H63 119.5
C62 C63 H63 119.5
C65 C64 H64A 109.5
C65 C64 H64B 109.5
H64A C64 H64B 109.5
C65 C64 H64C 109.5
H64A C64 H64C 109.5
H64B C64 H64C 109.5
N7 C65 C66 123.3(2)
N7 C65 C64 120.73(19)
C66 C65 C64 115.98(19)
N7 C65 Mg2 42.33(10)
C66 C65 Mg2 85.89(13)
C64 C65 Mg2 148.78(15)
C65 C66 C67 126.4(2)
C65 C66 H66 116.8
C67 C66 H66 116.8
N8 C67 C66 121.54(19)
N8 C67 C68 121.4(2)
C66 C67 C68 116.95(19)
C67 C68 H68A 109.5
C67 C68 H68B 109.5
H68A C68 H68B 109.5
C67 C68 H68C 109.5
H68A C68 H68C 109.5
H68B C68 H68C 109.5
C74 C69 C70 121.1(2)
C74 C69 N8 119.96(19)
C70 C69 N8 118.53(19)
C71 C70 C69 117.6(2)
C71 C70 C75 119.9(2)
C69 C70 C75 122.3(2)
C70 C71 C72 122.2(2)
C70 C71 H71 118.9
C72 C71 H71 118.9
C73 C72 C71 119.3(2)
C73 C72 H72 120.3
C71 C72 H72 120.3
C72 C73 C74 121.1(2)
C72 C73 H73 119.5
C74 C73 H73 119.5
C73 C74 C69 118.7(2)
C73 C74 C78 119.6(2)
C69 C74 C78 121.7(2)
C70 C75 C77 112.6(2)
C70 C75 C76 109.73(19)
C77 C75 C76 110.5(2)
C70 C75 H75 107.9
C77 C75 H75 107.9
C76 C75 H75 107.9
C75 C76 H76A 109.5
C75 C76 H76B 109.5
H76A C76 H76B 109.5
C75 C76 H76C 109.5
H76A C76 H76C 109.5
H76B C76 H76C 109.5
C75 C77 H77A 109.5
C75 C77 H77B 109.5
H77A C77 H77B 109.5
C75 C77 H77C 109.5
H77A C77 H77C 109.5
H77B C77 H77C 109.5
C74 C78 C79 113.11(19)
C74 C78 C80 110.17(19)
C79 C78 C80 110.51(19)
C74 C78 H78 107.6
C79 C78 H78 107.6
C80 C78 H78 107.6
C78 C79 H79A 109.5
C78 C79 H79B 109.5
H79A C79 H79B 109.5
C78 C79 H79C 109.5
H79A C79 H79C 109.5
H79B C79 H79C 109.5
C78 C80 H80A 109.5
C78 C80 H80B 109.5
H80A C80 H80B 109.5
C78 C80 H80C 109.5
H80A C80 H80C 109.5
H80B C80 H80C 109.5
C86 C81 C82 119.5(4)
C86 C81 H81 120.2
C82 C81 H81 120.2
C81 C82 C83 118.8(4)
C81 C82 H82 120.6
C83 C82 H82 120.6
C84 C83 C82 119.6(4)
C84 C83 H83 120.2
C82 C83 H83 120.2
C83 C84 C85 120.5(3)
C83 C84 H84 119.8
C85 C84 H84 119.8
C86 C85 C84 120.4(4)
C86 C85 H85 119.8
C84 C85 H85 119.8
C85 C86 C81 121.3(4)
C85 C86 H86 119.4
C81 C86 H86 119.4
C92 C87 C88 120.3(3)
C92 C87 H87 119.9
C88 C87 H87 119.9
C89 C88 C87 119.4(3)
C89 C88 H88 120.3
C87 C88 H88 120.3
C88 C89 C90 120.2(3)
C88 C89 H89 119.9
C90 C89 H89 119.9
C91 C90 C89 120.1(3)
C91 C90 H90 120.0
C89 C90 H90 120.0
C90 C91 C92 120.4(3)
C90 C91 H91 119.8
C92 C91 H91 119.8
C91 C92 C87 119.6(3)
C91 C92 H92 120.2
C87 C92 H92 120.2

loop_
_geom_bond_atom_site_label_1
_geom_bond_atom_site_label_2
_geom_bond_distance
Mg1 N2 2.0171(19)
Mg1 N6 2.0278(19)
Mg1 N5 2.0698(19)
Mg1 N1 2.0700(19)
Mg1 C4 2.777(2)
Mg1 C2 2.869(2)
Mg2 N7 2.0242(19)
Mg2 N3 2.0335(19)
Mg2 N8 2.0551(19)
Mg2 N4 2.0723(19)
Mg2 C65 2.805(2)
N1 C2 1.318(3)
N1 C6 1.436(3)
N2 C4 1.351(3)
N2 C18 1.422(3)
N3 C25 1.335(3)
N3 C22 1.439(3)
N4 C27 1.328(3)
N4 C29 1.441(3)
N5 C42 1.334(3)
N5 C46 1.442(3)
N6 C44 1.335(3)
N6 C58 1.443(3)
N7 C65 1.346(3)
N7 C62 1.427(3)
N8 C67 1.318(3)
N8 C69 1.436(3)
C1 C2 1.509(3)
C1 H1A 0.9800
C1 H1B 0.9800
C1 H1C 0.9800
C2 C3 1.417(3)
C3 C4 1.396(3)
C3 H3 0.9500
C4 C5 1.515(3)
C5 H5A 0.9800
C5 H5B 0.9800
C5 H5C 0.9800
C6 C11 1.402(3)
C6 C7 1.403(3)
C7 C8 1.392(3)
C7 C12 1.528(3)
C8 C9 1.377(3)
C8 H8 0.9500
C9 C10 1.371(3)
C9 H9 0.9500
C10 C11 1.395(3)
C10 H10 0.9500
C11 C15 1.507(3)
C12 C13 1.517(3)
C12 C14 1.531(3)
C12 H12 1.0000
C13 H13A 0.9800
C13 H13B 0.9800
C13 H13C 0.9800
C14 H14A 0.9800
C14 H14B 0.9800
C14 H14C 0.9800
C15 C17 1.526(3)
C15 C16 1.528(4)
C15 H15 1.0000
C16 H16A 0.9800
C16 H16B 0.9800
C16 H16C 0.9800
C17 H17A 0.9800
C17 H17B 0.9800
C17 H17C 0.9800
C18 C23 1.394(3)
C18 C19 1.395(3)
C19 C20 1.381(3)
C19 H19 0.9500
C20 C21 1.388(3)
C20 H20 0.9500
C21 C22 1.388(3)
C21 H21 0.9500
C22 C23 1.394(3)
C23 H23 0.9500
C24 C25 1.515(3)
C24 H24A 0.9800
C24 H24B 0.9800
C24 H24C 0.9800
C25 C26 1.396(3)
C26 C27 1.403(3)
C26 H26 0.9500
C27 C28 1.512(3)
C28 H28A 0.9800
C28 H28B 0.9800
C28 H28C 0.9800
C29 C34 1.406(3)
C29 C30 1.416(3)
C30 C31 1.391(3)
C30 C35 1.514(3)
C31 C32 1.378(3)
C31 H31 0.9500
C32 C33 1.380(3)
C32 H32 0.9500
C33 C34 1.389(3)
C33 H33 0.9500
C34 C38 1.516(3)
C35 C37 1.525(3)
C35 C36 1.532(4)
C35 H35 1.0000
C36 H36A 0.9800
C36 H36B 0.9800
C36 H36C 0.9800
C37 H37A 0.9800
C37 H37B 0.9800
C37 H37C 0.9800
C38 C39 1.518(3)
C38 C40 1.532(3)
C38 H38 1.0000
C39 H39A 0.9800
C39 H39B 0.9800
C39 H39C 0.9800
C40 H40A 0.9800
C40 H40B 0.9800
C40 H40C 0.9800
C41 C42 1.509(3)
C41 H41A 0.9800
C41 H41B 0.9800
C41 H41C 0.9800
C42 C43 1.405(3)
C43 C44 1.402(3)
C43 H43 0.9500
C44 C45 1.505(3)
C45 H45A 0.9800
C45 H45B 0.9800
C45 H45C 0.9800
C46 C47 1.395(3)
C46 C51 1.416(3)
C47 C48 1.397(3)
C47 C52 1.520(3)
C48 C49 1.374(3)
C48 H48 0.9500
C49 C50 1.387(4)
C49 H49 0.9500
C50 C51 1.374(3)
C50 H50 0.9500
C51 C55 1.520(3)
C52 C53 1.521(3)
C52 C54 1.541(3)
C52 H52 1.0000
C53 H53A 0.9800
C53 H53B 0.9800
C53 H53C 0.9800
C54 H54A 0.9800
C54 H54B 0.9800
C54 H54C 0.9800
C55 C56 1.533(3)
C55 C57 1.533(3)
C55 H55 1.0000
C56 H56A 0.9800
C56 H56B 0.9800
C56 H56C 0.9800
C57 H57A 0.9800
C57 H57B 0.9800
C57 H57C 0.9800
C58 C59 1.386(3)
C58 C63 1.392(3)
C59 C60 1.382(3)
C59 H59 0.9500
C60 C61 1.385(3)
C60 H60 0.9500
C61 C62 1.387(3)
C61 H61 0.9500
C62 C63 1.396(3)
C63 H63 0.9500
C64 C65 1.513(3)
C64 H64A 0.9800
C64 H64B 0.9800
C64 H64C 0.9800
C65 C66 1.395(3)
C66 C67 1.420(3)
C66 H66 0.9500
C67 C68 1.509(3)
C68 H68A 0.9800
C68 H68B 0.9800
C68 H68C 0.9800
C69 C74 1.405(3)
C69 C70 1.408(3)
C70 C71 1.384(3)
C70 C75 1.514(3)
C71 C72 1.385(3)
C71 H71 0.9500
C72 C73 1.382(3)
C72 H72 0.9500
C73 C74 1.386(3)
C73 H73 0.9500
C74 C78 1.515(3)
C75 C77 1.528(3)
C75 C76 1.531(3)
C75 H75 1.0000
C76 H76A 0.9800
C76 H76B 0.9800
C76 H76C 0.9800
C77 H77A 0.9800
C77 H77B 0.9800
C77 H77C 0.9800
C78 C79 1.523(3)
C78 C80 1.529(3)
C78 H78 1.0000
C79 H79A 0.9800
C79 H79B 0.9800
C79 H79C 0.9800
C80 H80A 0.9800
C80 H80B 0.9800
C80 H80C 0.9800
C81 C86 1.354(6)
C81 C82 1.391(6)
C81 H81 0.9500
C82 C83 1.393(5)
C82 H82 0.9500
C83 C84 1.359(5)
C83 H83 0.9500
C84 C85 1.362(4)
C84 H84 0.9500
C85 C86 1.343(5)
C85 H85 0.9500
C86 H86 0.9500
C87 C92 1.379(4)
C87 C88 1.394(4)
C87 H87 0.9500
C88 C89 1.376(3)
C88 H88 0.9500
C89 C90 1.381(3)
C89 H89 0.9500
C90 C91 1.376(4)
C90 H90 0.9500
C91 C92 1.376(4)
C91 H91 0.9500
C92 H92 0.9500

loop_
_platon_squeeze_void_nr
_platon_squeeze_void_average_x
_platon_squeeze_void_average_y
_platon_squeeze_void_average_z
_platon_squeeze_void_volume
_platon_squeeze_void_count_electrons
_platon_squeeze_void_content
1 0.043 0.979 0.259 12 0 ' '
2 0.198 0.538 0.202 154 41 ' '
3 0.302 0.038 0.298 154 41 ' '
4 0.457 0.479 0.241 12 0 ' '
5 0.543 0.521 0.759 12 0 ' '
6 0.698 0.962 0.702 154 41 ' '
7 0.802 0.462 0.798 154 41 ' '
8 0.957 0.021 0.741 12 0 ' '
